data_2101941
loop_
_publ_author_name
'Verdonk, M. L.'
'Voogd, J. W.'
'Kanters, J. A.'
'Kroon, J.'
'den Besten, R.'
'Brandsma, L.'
'Leysen, D.'
'Kelder, J.'

_publ_section_title
;
 Structure and Serotonin 5-HT~2C~ Receptor Activity of <i>ortho</i>-
 and <i>meta</i>-Substituted Phenylpiperazines
;
_journal_issue 6
_journal_name_full 'Acta Crystallographica Section B'
_journal_page_first 976
_journal_page_last 983
_journal_paper_doi 10.1107/S0108768197009142
_journal_volume 53
_journal_year 1997
_chemical_formula_moiety 'C12 H16 F3 N2 1+, C4 H3 O4 1-'
_chemical_formula_sum 'C16 H19 F3 N2 O4'
_chemical_formula_weight 360.34
_chemical_name_systematic
;
1-[(3-trifluoromethyl)phenyl-4-methylpiperazine maleate
;
_space_group_IT_number 14
_symmetry_cell_setting monoclinic
_symmetry_space_group_name_Hall '-P 2ybc'
_symmetry_space_group_name_H-M 'P 1 21/c 1'
_cell_angle_alpha 90.00
_cell_angle_beta 108.028(10)
_cell_angle_gamma 90.00
_cell_formula_units_Z 4
_cell_length_a 15.910(2)
_cell_length_b 6.0477(11)
_cell_length_c 18.660(2)
_cell_measurement_reflns_used 25
_cell_measurement_temperature 293(2)
_cell_measurement_theta_max 19.44
_cell_measurement_theta_min 12.50
_cell_volume 1707.3(4)
_computing_cell_refinement 'SET4 (De Boer & Duisenberg, 1984)'
_computing_data_reduction 'HELENA (Spek, 1990a)'
_computing_molecular_graphics 'PLUTON (Spek, 1991)'
_computing_publication_material 'PLATON (Spek, 1990b)'
_computing_structure_refinement 'SHELXL-93 (Sheldrick, 1993)'
_computing_structure_solution 'SHELXS-86 (Sheldrick, 1990)'
_diffrn_ambient_temperature 293(2)
_diffrn_measurement_device 'Enraf-Nonius CAD4 diffractometer'
_diffrn_measurement_method '\w/2\q with \D\w=0.92+0.35tan\q'
_diffrn_radiation_monochromator graphite
_diffrn_radiation_source 'fine-focus sealed tube'
_diffrn_radiation_type MoK\a
_diffrn_radiation_wavelength 0.71073
_diffrn_reflns_av_R_equivalents 0.0652
_diffrn_reflns_av_sigmaI/netI 0.0623
_diffrn_reflns_limit_h_max 20
_diffrn_reflns_limit_h_min -20
_diffrn_reflns_limit_k_max 0
_diffrn_reflns_limit_k_min -7
_diffrn_reflns_limit_l_max 24
_diffrn_reflns_limit_l_min -24
_diffrn_reflns_number 5002
_diffrn_reflns_theta_max 27.49
_diffrn_reflns_theta_min 1.35
_diffrn_standards_decay_% 7
_diffrn_standards_number 3
_exptl_absorpt_coefficient_mu 0.12
_exptl_absorpt_correction_type none
_exptl_crystal_colour colourless
_exptl_crystal_density_diffrn 1.402
_exptl_crystal_description 'square plate'
_exptl_crystal_F_000 752
_exptl_crystal_size_max 0.81
_exptl_crystal_size_mid 0.80
_exptl_crystal_size_min 0.13
_refine_diff_density_max 0.306
_refine_diff_density_min -0.411
_refine_ls_extinction_method none
_refine_ls_goodness_of_fit_all 1.047
_refine_ls_goodness_of_fit_obs 1.186
_refine_ls_matrix_type full
_refine_ls_number_parameters 230
_refine_ls_number_reflns 3905
_refine_ls_number_restraints 0
_refine_ls_restrained_S_all 1.047
_refine_ls_restrained_S_obs 1.186
_refine_ls_R_factor_all 0.0920
_refine_ls_R_factor_obs 0.0534
_refine_ls_shift/esd_max 0.001
_refine_ls_shift/esd_mean 0.000
_refine_ls_structure_factor_coef Fsqd
_refine_ls_weighting_details 'w = 1/[\s^2^(Fo^2^)+(0.0704P)^2^+0.4534P] where P=(Fo^2^+2Fc^2^)/3'
_refine_ls_weighting_scheme calc
_refine_ls_wR_factor_all 0.1468
_refine_ls_wR_factor_obs 0.1353
_reflns_number_observed 2654
_reflns_number_total 3905
_reflns_observed_criterion >2sigma(I)
_cod_data_source_file ha0157.cif
_cod_data_source_block TFMPMP
_cod_depositor_comments
;
The following automatic conversions were performed:

'_refine_ls_weighting_scheme' value 'calc w =
1/[\s^2^(Fo^2^)+(0.0704P)^2^+0.4534P] where P=(Fo^2^+2Fc^2^)/3' was
changed to 'calc'. New tag '_refine_ls_weighting_details' was
created. The value of the new tag was set to 'w =
1/[\s^2^(Fo^2^)+(0.0704P)^2^+0.4534P] where P=(Fo^2^+2Fc^2^)/3'.

Automatic conversion script
Id: cif_fix_values 3143 2015-03-26 13:38:13Z robertas 
;
_cod_original_sg_symbol_H-M 'P 21/c'
_cod_database_code 2101941

loop_
_symmetry_equiv_pos_as_xyz
'x, y, z'
'-x, y+1/2, -z+1/2'
'-x, -y, -z'
'x, -y-1/2, z-1/2'

loop_
_atom_site_aniso_label
_atom_site_aniso_U_11
_atom_site_aniso_U_22
_atom_site_aniso_U_33
_atom_site_aniso_U_12
_atom_site_aniso_U_13
_atom_site_aniso_U_23
N1 0.0177(8) 0.0206(9) 0.0195(9) -0.0023(7) 0.0069(7) -0.0058(7)
N2 0.0189(8) 0.0152(8) 0.0135(8) -0.0016(6) 0.0051(6) 0.0003(6)
C1 0.0223(10) 0.0198(10) 0.0218(10) -0.0006(8) 0.0114(8) 0.0017(8)
C2 0.0205(11) 0.0239(11) 0.0274(11) 0.0018(9) 0.0088(9) -0.0029(9)
C3 0.0211(11) 0.0288(12) 0.0328(13) 0.0001(9) 0.0085(10) -0.0001(10)
C31 0.0228(12) 0.0413(15) 0.053(2) 0.0042(11) 0.0062(12) -0.0051(13)
F311 0.0290(9) 0.0576(11) 0.0733(13) 0.0079(8) -0.0102(8) 0.0028(10)
F312 0.0306(10) 0.126(2) 0.120(2) -0.0009(11) -0.0004(11) -0.090(2)
F313 0.0453(11) 0.0681(13) 0.103(2) -0.0262(10) -0.0096(11) 0.0242(12)
C4 0.0252(11) 0.0302(12) 0.0394(14) 0.0091(10) 0.0133(10) 0.0048(11)
C5 0.0346(13) 0.0235(11) 0.0350(13) 0.0049(10) 0.0186(11) -0.0003(10)
C6 0.0256(11) 0.0196(10) 0.0268(11) -0.0026(9) 0.0105(9) -0.0020(9)
C7 0.0212(10) 0.0226(10) 0.0172(10) -0.0029(8) 0.0089(8) -0.0045(8)
C8 0.0194(9) 0.0165(9) 0.0144(9) -0.0028(8) 0.0057(7) -0.0035(8)
C11 0.0167(9) 0.0205(10) 0.0187(10) 0.0008(8) 0.0061(8) -0.0004(8)
C9 0.0183(9) 0.0215(10) 0.0139(9) -0.0011(8) 0.0043(8) -0.0034(8)
C10 0.0192(10) 0.0220(10) 0.0191(10) -0.0023(8) 0.0053(8) -0.0050(8)
O42' 0.0375(9) 0.0228(7) 0.0159(7) 0.0004(7) 0.0106(6) -0.0002(6)
O41' 0.0304(8) 0.0157(7) 0.0185(7) -0.0002(6) 0.0094(6) -0.0012(6)
O12' 0.0384(9) 0.0163(7) 0.0184(8) -0.0007(6) 0.0105(7) 0.0001(6)
O11' 0.0433(10) 0.0207(7) 0.0169(7) -0.0031(7) 0.0118(7) -0.0008(6)
C4' 0.0155(9) 0.0210(10) 0.0177(10) 0.0003(8) 0.0053(8) -0.0011(8)
C3' 0.0206(10) 0.0151(9) 0.0212(10) 0.0006(8) 0.0076(8) 0.0010(8)
C2' 0.0261(11) 0.0149(9) 0.0216(11) -0.0003(8) 0.0111(9) -0.0012(8)
C1' 0.0221(10) 0.0193(10) 0.0173(10) -0.0008(8) 0.0085(8) 0.0000(8)

loop_
_atom_site_label
_atom_site_fract_x
_atom_site_fract_y
_atom_site_fract_z
_atom_site_U_iso_or_equiv
_atom_site_thermal_displace_type
_atom_site_calc_flag
_atom_site_refinement_flags
_atom_site_occupancy
_atom_site_type_symbol
N1 0.18252(11) 0.8699(3) 0.17057(9) 0.0190(4) Uani d . 1 N
N2 0.35218(11) 0.6542(3) 0.20533(9) 0.0158(3) Uani d . 1 N
H21 0.34293(11) 0.5388(3) 0.23328(9) 0.0277(15) Uiso calc R 1 H
C1 0.09741(14) 0.9491(3) 0.16110(12) 0.0203(4) Uani d . 1 C
C2 0.02225(14) 0.8440(4) 0.11438(12) 0.0236(5) Uani d . 1 C
H2 0.02785(14) 0.7110(4) 0.09127(12) 0.0277(15) Uiso calc R 1 H
C3 -0.06106(15) 0.9371(4) 0.10216(13) 0.0275(5) Uani d . 1 C
C31 -0.1403(2) 0.8166(5) 0.0539(2) 0.0405(7) Uani d . 1 C
F311 -0.20650(10) 0.9471(3) 0.01827(11) 0.0592(5) Uani d . 1 F
F312 -0.12313(12) 0.6937(4) 0.00107(14) 0.0976(10) Uani d . 1 F
F313 -0.17320(13) 0.6754(4) 0.09348(14) 0.0795(7) Uani d . 1 F
C4 -0.0725(2) 1.1318(4) 0.13666(14) 0.0308(5) Uani d . 1 C
H4 -0.1285(2) 1.1920(4) 0.12814(14) 0.0277(15) Uiso calc R 1 H
C5 0.0015(2) 1.2354(4) 0.18432(14) 0.0292(5) Uani d . 1 C
H5 -0.0049(2) 1.3660(4) 0.20838(14) 0.0277(15) Uiso calc R 1 H
C6 0.08493(15) 1.1466(3) 0.19646(13) 0.0235(4) Uani d . 1 C
H6 0.13372(15) 1.2188(3) 0.22863(13) 0.0277(15) Uiso calc R 1 H
C7 0.24604(13) 0.8739(4) 0.24679(11) 0.0197(4) Uani d . 1 C
H71 0.23552(13) 0.7488(4) 0.27540(11) 0.0277(15) Uiso calc R 1 H
H72 0.23814(13) 1.0082(4) 0.27239(11) 0.0277(15) Uiso calc R 1 H
C8 0.33932(13) 0.8642(3) 0.24288(11) 0.0166(4) Uani d . 1 C
H81 0.35014(13) 0.9898(3) 0.21464(11) 0.0277(15) Uiso calc R 1 H
H82 0.38097(13) 0.8707(3) 0.29334(11) 0.0277(15) Uiso calc R 1 H
C11 0.44444(13) 0.6383(3) 0.20158(11) 0.0185(4) Uani d . 1 C
H111 0.45127(13) 0.5025(3) 0.17731(11) 0.0277(15) Uiso calc R 1 H
H112 0.48537(13) 0.6412(3) 0.25168(11) 0.0277(15) Uiso calc R 1 H
H113 0.45596(13) 0.7609(3) 0.17332(11) 0.0277(15) Uiso calc R 1 H
C9 0.28587(13) 0.6398(3) 0.12857(11) 0.0180(4) Uani d . 1 C
H91 0.29150(13) 0.4978(3) 0.10631(11) 0.0277(15) Uiso calc R 1 H
H92 0.29795(13) 0.7543(3) 0.09673(11) 0.0277(15) Uiso calc R 1 H
C10 0.19205(13) 0.6661(3) 0.13150(12) 0.0202(4) Uani d . 1 C
H101 0.15136(13) 0.6690(3) 0.08060(12) 0.0277(15) Uiso calc R 1 H
H102 0.17703(13) 0.5404(3) 0.15742(12) 0.0277(15) Uiso calc R 1 H
O42' 0.40909(10) 0.3439(2) 0.61938(8) 0.0249(3) Uani d . 1 O
O41' 0.40475(10) 0.5881(2) 0.53001(8) 0.0211(3) Uani d . 1 O
H41' 0.3972(16) 0.587(4) 0.4665(14) 0.0277(15) Uiso d . 1 H
O12' 0.37870(11) 0.5810(2) 0.39496(8) 0.0240(4) Uani d . 1 O
O11' 0.34864(11) 0.3282(2) 0.30401(8) 0.0264(4) Uani d . 1 O
C4' 0.40629(13) 0.3852(3) 0.55434(11) 0.0180(4) Uani d . 1 C
C3' 0.40369(14) 0.1970(3) 0.50194(12) 0.0187(4) Uani d . 1 C
H3' 0.41408(14) 0.0589(3) 0.52493(12) 0.0277(15) Uiso calc R 1 H
C2' 0.38893(14) 0.1943(3) 0.42765(12) 0.0200(4) Uani d . 1 C
H2' 0.39032(14) 0.0548(3) 0.40707(12) 0.0277(15) Uiso calc R 1 H
C1' 0.37036(14) 0.3815(3) 0.37190(11) 0.0190(4) Uani d . 1 C

loop_
_atom_type_symbol
_atom_type_description
_atom_type_scat_dispersion_real
_atom_type_scat_dispersion_imag
_atom_type_scat_source
C C 0.0170 0.0090 'International Tables Vol C Tables 4.2.6.8 and 6.1.1.4'
H H 0.0000 0.0000 'International Tables Vol C Tables 4.2.6.8 and 6.1.1.4'
N N 0.0290 0.0180 'International Tables Vol C Tables 4.2.6.8 and 6.1.1.4'
O O 0.0470 0.0320 'International Tables Vol C Tables 4.2.6.8 and 6.1.1.4'
F F 0.0690 0.0530 'International Tables Vol C Tables 4.2.6.8 and 6.1.1.4'

loop_
_geom_angle_atom_site_label_1
_geom_angle_atom_site_label_2
_geom_angle_atom_site_label_3
_geom_angle
_geom_angle_publ_flag
C1 N1 C10 118.2(2) yes
C1 N1 C7 117.9(2) yes
C10 N1 C7 110.5(2) yes
C11 N2 C8 110.83(15) yes
C11 N2 C9 111.31(15) yes
C8 N2 C9 109.88(15) yes
N1 C1 C2 122.2(2) yes
N1 C1 C6 120.3(2) yes
C2 C1 C6 117.5(2) yes
C3 C2 C1 120.4(2) yes
C4 C3 C2 121.7(2) yes
C4 C3 C31 119.3(2) yes
C2 C3 C31 119.0(2) yes
F311 C31 F312 106.1(2) yes
F311 C31 F313 105.8(2) yes
F312 C31 F313 105.0(3) yes
F311 C31 C3 113.9(2) yes
F312 C31 C3 113.0(2) yes
F313 C31 C3 112.3(2) yes
C3 C4 C5 118.4(2) yes
C6 C5 C4 120.7(2) yes
C5 C6 C1 121.3(2) yes
N1 C7 C8 110.2(2) yes
N2 C8 C7 109.6(2) yes
N2 C9 C10 111.7(2) yes
N1 C10 C9 111.1(2) yes
O42' C4' O41' 121.8(2) yes
O42' C4' C3' 118.6(2) yes
O41' C4' C3' 119.7(2) yes
C2' C3' C4' 130.6(2) yes
C3' C2' C1' 130.1(2) yes
O11' C1' O12' 123.7(2) yes
O11' C1' C2' 116.2(2) yes
O12' C1' C2' 120.1(2) yes

loop_
_geom_bond_atom_site_label_1
_geom_bond_atom_site_label_2
_geom_bond_distance
_geom_bond_publ_flag
N1 C1 1.395(3) yes
N1 C10 1.463(3) yes
N1 C7 1.468(3) yes
N2 C11 1.494(2) yes
N2 C8 1.495(2) yes
N2 C9 1.496(2) yes
C1 C2 1.396(3) yes
C1 C6 1.408(3) yes
C2 C3 1.392(3) yes
C3 C4 1.381(3) yes
C3 C31 1.494(3) yes
C31 F311 1.319(3) yes
C31 F312 1.328(3) yes
C31 F313 1.337(4) yes
C4 C5 1.387(3) yes
C5 C6 1.383(3) yes
C7 C8 1.509(3) yes
C9 C10 1.519(3) yes
O42' C4' 1.226(2) yes
O41' C4' 1.306(2) yes
O12' C1' 1.274(2) yes
O11' C1' 1.248(2) yes
C4' C3' 1.493(3) yes
C3' C2' 1.332(3) yes
C2' C1' 1.504(3) yes

loop_
_cod_related_entry_id
_cod_related_entry_database
_cod_related_entry_code
1 ChemSpider 30654464
